data_4331419
loop_
_publ_author_name
'Corbett, J.D.'
'Liu Shengfeng'

_publ_section_title
;
 Synthesis, structure and bonding of Ba Au Tl3 and Ba Au In3:
 stabilization of (Ba Al4)-type examples of the heavier triels through
 gold substitution
;
_journal_name_full 'Inorganic Chemistry'
_journal_page_first 4988
_journal_page_last 4993
_journal_paper_doi 10.1021/ic040010r
_journal_volume 43
_journal_year 2004
_chemical_formula_sum 'Au Ba In3'
_chemical_name_systematic 'Ba (Au In3)'
_space_group_IT_number 139
_symmetry_space_group_name_Hall '-I 4 2'
_symmetry_space_group_name_H-M 'I 4/m m m'
_cell_angle_alpha 90
_cell_angle_beta 90
_cell_angle_gamma 90
_cell_formula_units_Z 2
_cell_length_a 4.8107
_cell_length_b 4.8107
_cell_length_c 11.98
_cell_volume 277.251
_citation_journal_id_ASTM INOCAJ
_cod_data_source_file gold_72.cif
_cod_data_source_block Au1Ba1In3
_cod_original_cell_volume 277.2511
_cod_original_formula_sum 'Au1 Ba1 In3'
_cod_database_code 4331419

loop_
_symmetry_equiv_pos_as_xyz
x,y,z
-y,x,z
-x,-y,z
y,-x,z
x,-y,-z
y,x,-z
-x,y,-z
-y,-x,-z
-x,-y,-z
y,-x,-z
x,y,-z
-y,x,-z
-x,y,z
-y,-x,z
x,-y,z
y,x,z
x+1/2,y+1/2,z+1/2
-y+1/2,x+1/2,z+1/2
-x+1/2,-y+1/2,z+1/2
y+1/2,-x+1/2,z+1/2
x+1/2,-y+1/2,-z+1/2
y+1/2,x+1/2,-z+1/2
-x+1/2,y+1/2,-z+1/2
-y+1/2,-x+1/2,-z+1/2
-x+1/2,-y+1/2,-z+1/2
y+1/2,-x+1/2,-z+1/2
x+1/2,y+1/2,-z+1/2
-y+1/2,x+1/2,-z+1/2
-x+1/2,y+1/2,z+1/2
-y+1/2,-x+1/2,z+1/2
x+1/2,-y+1/2,z+1/2
y+1/2,x+1/2,z+1/2

loop_
_atom_site_label
_atom_site_type_symbol
_atom_site_fract_x
_atom_site_fract_y
_atom_site_fract_z
_atom_site_occupancy
_atom_site_U_iso_or_equiv
Au1 Au 0 0 0.3843 0.47 0.0
In2 In 0 0 0.3843 0.53 0.0
Ba1 Ba 0 0 0 1 0.0
In1 In 0 0.5 0.25 1 0.0
